data_7130699
loop_
_publ_author_name
'Cap\'o, Nuria'
'Barrios, Leon\'i A'
'Cardona, Joan'
'Ribas-Ari\~no, Jordi'
'Teat, Simon J.'
'Roubeau, Olivier'
'Arom\'i, Guillem'

_publ_section_title
;
 The template effect of a SiF<sub>6</sub><sup>2-</sup> guest drives the
 formation of a heteroleptic Fe(II) coordination helicate.
;
_journal_issue 78
_journal_name_full 'Chemical communications (Cambridge, England)'
_journal_page_first 10969
_journal_page_last 10972
_journal_paper_doi 10.1039/d2cc04559a
_journal_volume 58
_journal_year 2022
_chemical_formula_moiety 'C90 H72 Fe2 N18, 4(Cl O4), 9.667(C H4 O), 2(H2 O)'
_chemical_formula_sum 'C99.67 H114.67 Cl4 Fe2 N18 O27.67'
_chemical_formula_weight 2260.95
_space_group_crystal_system monoclinic
_space_group_IT_number 14
_space_group_name_Hall '-P 2yn'
_space_group_name_H-M_alt 'P 1 21/n 1'
_atom_sites_solution_hydrogens mixed
_audit_creation_method SHELXL-2018/3
_audit_update_record
;
2022-07-29 deposited with the CCDC.	2022-09-05 downloaded from the CCDC.
;
_cell_angle_alpha 90
_cell_angle_beta 95.498(3)
_cell_angle_gamma 90
_cell_formula_units_Z 4
_cell_length_a 23.217(5)
_cell_length_b 17.634(3)
_cell_length_c 27.292(5)
_cell_measurement_reflns_used 36353
_cell_measurement_temperature 100(2)
_cell_measurement_theta_max 33.19
_cell_measurement_theta_min 1.04
_cell_volume 11122(4)
_computing_cell_refinement XDS
_computing_data_collection 'autoPROC package'
_computing_data_reduction
;
autoPROC (Vonrhein, C., Flensburg, C., Keller, P., Sharff, A., Smart, O., Paciorek, W., Womack, T. & Bricogne, G. (2011). Acta Cryst. D67, 293-302)
XDS (Kabsch, W. (2010). Acta Cryst. D66, 125-132)
pointless (Evans, P.R. (2006). Acta Cryst. D62, 72-82)
aimless (Evans, P. R. and Murshudov, G. N., 2013)
ccp4 (Winn, M. D. et al., 2011)
;
_computing_molecular_graphics 'XP (Bruker, Sheldrick), PLATON (Spek, 2015)'
_computing_publication_material 'Mercury (CCDC), PLATON (Spek, 2015)'
_computing_structure_refinement 'SHELXL-2018/3 (Sheldrick, 2018)'
_computing_structure_solution 'SHELXT 2018/2 (Sheldrick, 2018)'
_diffrn_ambient_temperature 100(2)
_diffrn_measured_fraction_theta_full 0.978
_diffrn_measured_fraction_theta_max 0.978
_diffrn_measurement_device_type 'MD2M - Maatel + Dectris PILATUS 6M'
_diffrn_measurement_method '\w rotation at various \k'
_diffrn_radiation_monochromator 'silicon 111'
_diffrn_radiation_source 'ALBA XALOC beamline'
_diffrn_radiation_wavelength 0.72932
_diffrn_reflns_av_unetI/netI 0.0433
_diffrn_reflns_Laue_measured_fraction_full 0.978
_diffrn_reflns_Laue_measured_fraction_max 0.978
_diffrn_reflns_limit_h_max 30
_diffrn_reflns_limit_h_min -30
_diffrn_reflns_limit_k_max 23
_diffrn_reflns_limit_k_min -23
_diffrn_reflns_limit_l_max 36
_diffrn_reflns_limit_l_min -5
_diffrn_reflns_number 27023
_diffrn_reflns_point_group_measured_fraction_full 0.978
_diffrn_reflns_point_group_measured_fraction_max 0.978
_diffrn_reflns_theta_full 29.090
_diffrn_reflns_theta_max 29.137
_diffrn_reflns_theta_min 1.130
_exptl_absorpt_coefficient_mu 0.473
_exptl_absorpt_correction_type none
_exptl_crystal_colour orange
_exptl_crystal_density_diffrn 1.350
_exptl_crystal_description plate
_exptl_crystal_F_000 4684
_exptl_crystal_size_max 0.070
_exptl_crystal_size_mid 0.060
_exptl_crystal_size_min 0.030
_refine_diff_density_max 1.560
_refine_diff_density_min -0.945
_refine_diff_density_rms 0.163
_refine_ls_extinction_coef 0.0055(6)
_refine_ls_extinction_expression Fc^*^=kFc[1+0.001xFc^2^\l^3^/sin(2\q)]^-1/4^
_refine_ls_extinction_method 'SHELXL-2018/3 (Sheldrick 2018)'
_refine_ls_goodness_of_fit_ref 1.043
_refine_ls_hydrogen_treatment mixed
_refine_ls_matrix_type full
_refine_ls_number_parameters 1436
_refine_ls_number_reflns 27023
_refine_ls_number_restraints 418
_refine_ls_restrained_S_all 1.073
_refine_ls_R_factor_all 0.1389
_refine_ls_R_factor_gt 0.1285
_refine_ls_shift/su_max 0.001
_refine_ls_shift/su_mean 0.000
_refine_ls_structure_factor_coef Fsqd
_refine_ls_weighting_details 'w=1/[\s^2^(Fo^2^)+(0.2325P)^2^+29.0700P] where P=(Fo^2^+2Fc^2^)/3'
_refine_ls_weighting_scheme calc
_refine_ls_wR_factor_gt 0.4025
_refine_ls_wR_factor_ref 0.4114
_reflns_Friedel_coverage 0.000
_reflns_number_gt 22075
_reflns_number_total 27023
_reflns_threshold_expression 'I > 2\s(I)'
_cod_data_source_file d2cc04559a2.cif
_cod_data_source_block lb2209
_cod_depositor_comments 'Adding full bibliography for 7130696--7130701.cif.'
_cod_original_sg_symbol_H-M 'P 21/n'
_cod_database_code 7130699
_shelx_shelxl_version_number 2018/3
_shelx_space_group_comment
;
The symmetry employed for this shelxl refinement is uniquely defined
by the following loop, which should always be used as a source of
symmetry information in preference to the above space-group names.
They are only intended as comments.
;
_shelx_estimated_absorpt_t_min 0.968
_shelx_estimated_absorpt_t_max 0.986

loop_
_space_group_symop_operation_xyz
'x, y, z'
'-x+1/2, y+1/2, -z+1/2'
'-x, -y, -z'
'x-1/2, -y-1/2, z-1/2'

loop_
_atom_site_label
_atom_site_type_symbol
_atom_site_fract_x
_atom_site_fract_y
_atom_site_fract_z
_atom_site_U_iso_or_equiv
_atom_site_adp_type
_atom_site_occupancy
_atom_site_site_symmetry_order
_atom_site_calc_flag
_atom_site_refinement_flags_posn
_atom_site_refinement_flags_adp
_atom_site_refinement_flags_occupancy
_atom_site_disorder_assembly
_atom_site_disorder_group
Fe1 Fe 0.25849(3) 0.32042(5) 0.33423(3) 0.0392(2) Uani 1 1 d . . . . .
Fe2 Fe 0.74941(4) 0.31588(5) 0.34217(4) 0.0502(3) Uani 1 1 d . . . . .
N1 N 0.21195(19) 0.2302(3) 0.34999(19) 0.0422(10) Uani 1 1 d . . . . .
N2 N 0.30740(19) 0.2812(3) 0.39130(19) 0.0421(10) Uani 1 1 d . . . . .
N3 N 0.35627(19) 0.3013(3) 0.41957(19) 0.0422(10) Uani 1 1 d . . . . .
H3A H 0.380095 0.337164 0.411776 0.051 Uiso 1 1 calc R U . . .
N4 N 0.6725(2) 0.3683(3) 0.4212(2) 0.0466(11) Uani 1 1 d . . . . .
H4B H 0.653985 0.325657 0.425594 0.056 Uiso 1 1 calc R U . . .
N5 N 0.7122(2) 0.3775(3) 0.3889(2) 0.0506(12) Uani 1 1 d . . . . .
N6 N 0.7942(2) 0.4117(4) 0.3368(3) 0.0595(14) Uani 1 1 d . . . . .
N7 N 0.20666(19) 0.3474(3) 0.27404(19) 0.0428(10) Uani 1 1 d . . . . .
N8 N 0.29734(19) 0.2640(3) 0.28492(18) 0.0403(10) Uani 1 1 d . . . . .
N9 N 0.34209(19) 0.2151(3) 0.28365(19) 0.0423(10) Uani 1 1 d . . . . .
H9A H 0.366437 0.203471 0.309255 0.051 Uiso 1 1 calc R U . . .
N10 N 0.6606(2) 0.1864(3) 0.3296(2) 0.0480(12) Uani 1 1 d . . . . .
H10B H 0.635931 0.206999 0.306983 0.058 Uiso 1 1 calc R U . . .
N11 N 0.7068(2) 0.2229(3) 0.3524(2) 0.0489(12) Uani 1 1 d . . . . .
N12 N 0.8019(2) 0.2701(3) 0.3960(2) 0.0558(13) Uani 1 1 d . . . . .
N13 N 0.2153(2) 0.3851(3) 0.37976(19) 0.0435(10) Uani 1 1 d . . . . .
N14 N 0.30117(19) 0.4170(3) 0.32998(19) 0.0421(10) Uani 1 1 d . . . . .
N15 N 0.34297(19) 0.4462(3) 0.30466(19) 0.0409(10) Uani 1 1 d . . . . .
H15A H 0.361831 0.420653 0.283594 0.049 Uiso 1 1 calc R U . . .
N16 N 0.6577(2) 0.4044(3) 0.2767(2) 0.0509(12) Uani 1 1 d . . . . .
H16B H 0.639576 0.426421 0.299737 0.061 Uiso 1 1 calc R U . . .
N17 N 0.6998(2) 0.3516(3) 0.2856(2) 0.0520(12) Uani 1 1 d . . . . .
N18 N 0.7866(2) 0.2639(4) 0.2885(3) 0.0571(14) Uani 1 1 d . . . . .
C1 C 0.1630(2) 0.2050(4) 0.3252(3) 0.0482(13) Uani 1 1 d . . . . .
H1A H 0.149946 0.227762 0.294573 0.058 Uiso 1 1 calc R U . . .
C2 C 0.1311(3) 0.1470(5) 0.3429(3) 0.0588(17) Uani 1 1 d . . . . .
H2A H 0.097247 0.129808 0.323890 0.071 Uiso 1 1 calc R U . . .
C3 C 0.1475(3) 0.1129(5) 0.3882(3) 0.067(2) Uani 1 1 d . . . . .
C4 C 0.1984(3) 0.1388(5) 0.4134(3) 0.0596(18) Uani 1 1 d . . . . .
H4A H 0.211736 0.117284 0.444328 0.072 Uiso 1 1 calc R U . . .
C5 C 0.2298(3) 0.1960(4) 0.3935(2) 0.0492(14) Uani 1 1 d . . . . .
C6 C 0.2836(2) 0.2258(4) 0.4169(2) 0.0475(13) Uani 1 1 d . . . . .
C7 C 0.3173(3) 0.2109(4) 0.4605(3) 0.0537(15) Uani 1 1 d . . . . .
H7A H 0.309687 0.174795 0.484910 0.064 Uiso 1 1 calc R U . . .
C8 C 0.3639(2) 0.2593(4) 0.4613(2) 0.0465(13) Uani 1 1 d . . . . .
C9 C 0.4119(3) 0.2713(4) 0.5002(2) 0.0494(14) Uani 1 1 d . . . . .
C10 C 0.4091(3) 0.2330(5) 0.5450(3) 0.067(2) Uani 1 1 d . . . . .
H10A H 0.377848 0.199808 0.549416 0.080 Uiso 1 1 calc R U . . .
C11 C 0.4528(4) 0.2444(6) 0.5829(3) 0.079(3) Uani 1 1 d . . . . .
H11A H 0.452669 0.216466 0.612610 0.094 Uiso 1 1 calc R U . . .
C12 C 0.4969(3) 0.2966(6) 0.5774(3) 0.069(2) Uani 1 1 d . . . . .
H12A H 0.525396 0.306039 0.604030 0.083 Uiso 1 1 calc R U . . .
C13 C 0.4994(3) 0.3349(4) 0.5333(2) 0.0493(14) Uani 1 1 d . . . . .
C14 C 0.4574(2) 0.3205(4) 0.4942(2) 0.0467(13) Uani 1 1 d . . . . .
H14A H 0.459984 0.344547 0.463339 0.056 Uiso 1 1 calc R U . . .
C15 C 0.5463(2) 0.3909(4) 0.5275(2) 0.0480(13) Uani 1 1 d . . . . .
C16 C 0.5570(3) 0.4484(4) 0.5621(3) 0.0567(16) Uani 1 1 d . . . . .
H16A H 0.534501 0.450930 0.589384 0.068 Uiso 1 1 calc R U . . .
C17 C 0.5995(3) 0.5016(4) 0.5576(3) 0.0583(16) Uani 1 1 d . . . . .
H17A H 0.605278 0.541128 0.581184 0.070 Uiso 1 1 calc R U . . .
C18 C 0.6333(3) 0.4979(4) 0.5195(3) 0.0532(15) Uani 1 1 d . . . . .
H18A H 0.662284 0.535191 0.516356 0.064 Uiso 1 1 calc R U . . .
C19 C 0.6254(3) 0.4394(4) 0.4849(2) 0.0476(13) Uani 1 1 d . . . . .
C20 C 0.5803(3) 0.3868(4) 0.4888(2) 0.0473(13) Uani 1 1 d . . . . .
H20A H 0.573365 0.348264 0.464582 0.057 Uiso 1 1 calc R U . . .
C21 C 0.6649(3) 0.4342(4) 0.4463(3) 0.0523(14) Uani 1 1 d . . . . .
C22 C 0.7009(3) 0.4881(4) 0.4285(3) 0.0642(19) Uani 1 1 d . . . . .
H22A H 0.705388 0.539517 0.438524 0.077 Uiso 1 1 calc R U . . .
C23 C 0.7291(3) 0.4508(4) 0.3928(3) 0.0584(16) Uani 1 1 d . . . . .
C24 C 0.7737(3) 0.4724(4) 0.3612(3) 0.0607(17) Uani 1 1 d . . . . .
C25 C 0.7947(4) 0.5456(5) 0.3576(4) 0.074(2) Uani 1 1 d . . . . .
H25A H 0.779560 0.585812 0.375625 0.089 Uiso 1 1 calc R U . . .
C26 C 0.8385(4) 0.5594(6) 0.3271(4) 0.080(3) Uani 1 1 d . . . . .
C27 C 0.8606(3) 0.4975(5) 0.3037(4) 0.076(2) Uani 1 1 d . . . . .
H27A H 0.892129 0.504379 0.284391 0.092 Uiso 1 1 calc R U . . .
C28 C 0.8373(3) 0.4255(5) 0.3082(4) 0.068(2) Uani 1 1 d . . . . .
H28A H 0.852258 0.384700 0.290555 0.081 Uiso 1 1 calc R U . . .
C29 C 0.1126(4) 0.0514(7) 0.4090(4) 0.091(3) Uani 1 1 d . . . . .
H29A H 0.078345 0.040745 0.386214 0.137 Uiso 1 1 calc R U . . .
H29B H 0.136147 0.005447 0.413784 0.137 Uiso 1 1 calc R U . . .
H29C H 0.100405 0.067929 0.440746 0.137 Uiso 1 1 calc R U . . .
C30 C 0.8607(5) 0.6390(6) 0.3204(5) 0.103(4) Uani 1 1 d . . . . .
H30A H 0.839654 0.674468 0.339833 0.155 Uiso 1 1 calc R U . . .
H30B H 0.902053 0.641152 0.331387 0.155 Uiso 1 1 calc R U . . .
H30C H 0.854603 0.652994 0.285503 0.155 Uiso 1 1 calc R U . . .
C31 C 0.1601(2) 0.3926(4) 0.2711(2) 0.0454(12) Uani 1 1 d . . . . .
H31A H 0.149410 0.415729 0.300323 0.054 Uiso 1 1 calc R U . . .
C32 C 0.1265(3) 0.4071(4) 0.2266(3) 0.0505(14) Uani 1 1 d . . . . .
H32A H 0.094141 0.440161 0.226107 0.061 Uiso 1 1 calc R U . . .
C33 C 0.1404(2) 0.3737(4) 0.1837(2) 0.0481(13) Uani 1 1 d . . . . .
C34 C 0.1889(3) 0.3267(4) 0.1863(2) 0.0459(12) Uani 1 1 d . . . . .
H34A H 0.200146 0.302882 0.157456 0.055 Uiso 1 1 calc R U . . .
C35 C 0.2208(2) 0.3150(3) 0.2319(2) 0.0416(11) Uani 1 1 d . . . . .
C36 C 0.2717(2) 0.2657(3) 0.2388(2) 0.0419(11) Uani 1 1 d . . . . .
C37 C 0.2994(2) 0.2189(4) 0.2079(2) 0.0458(12) Uani 1 1 d . . . . .
H37A H 0.289612 0.210693 0.173743 0.055 Uiso 1 1 calc R U . . .
C38 C 0.3446(2) 0.1865(3) 0.2379(2) 0.0438(12) Uani 1 1 d . . . . .
C39 C 0.3874(2) 0.1303(3) 0.2246(2) 0.0445(12) Uani 1 1 d . . . . .
C40 C 0.3777(3) 0.0953(4) 0.1787(3) 0.0561(16) Uani 1 1 d . . . . .
H40A H 0.345023 0.109134 0.156889 0.067 Uiso 1 1 calc R U . . .
C41 C 0.4154(3) 0.0407(5) 0.1648(3) 0.0604(17) Uani 1 1 d . . . . .
H41A H 0.408415 0.017199 0.133487 0.073 Uiso 1 1 calc R U . . .
C42 C 0.4635(3) 0.0196(4) 0.1962(3) 0.0560(15) Uani 1 1 d . . . . .
H42A H 0.489410 -0.017953 0.186417 0.067 Uiso 1 1 calc R U . . .
C43 C 0.4734(2) 0.0543(3) 0.2425(3) 0.0474(13) Uani 1 1 d . . . . .
C44 C 0.4356(2) 0.1097(3) 0.2561(2) 0.0437(12) Uani 1 1 d . . . . .
H44A H 0.442673 0.133865 0.287236 0.052 Uiso 1 1 calc R U . . .
C45 C 0.5245(2) 0.0288(3) 0.2760(3) 0.0481(13) Uani 1 1 d . . . . .
C46 C 0.5372(3) -0.0487(4) 0.2821(3) 0.0586(17) Uani 1 1 d . . . . .
H46A H 0.511709 -0.085742 0.266826 0.070 Uiso 1 1 calc R U . . .
C47 C 0.5872(3) -0.0709(4) 0.3104(4) 0.069(2) Uani 1 1 d . . . . .
H47A H 0.595123 -0.123474 0.314746 0.083 Uiso 1 1 calc R U . . .
C48 C 0.6252(3) -0.0193(4) 0.3322(3) 0.066(2) Uani 1 1 d . . . . .
H48A H 0.658900 -0.036191 0.351590 0.079 Uiso 1 1 calc R U . . .
C49 C 0.6145(3) 0.0600(4) 0.3259(3) 0.0537(15) Uani 1 1 d . . . . .
C50 C 0.5617(2) 0.0820(4) 0.2989(3) 0.0499(14) Uani 1 1 d . . . . .
H50A H 0.551859 0.134267 0.296533 0.060 Uiso 1 1 calc R U . . .
C51 C 0.6571(3) 0.1137(4) 0.3461(3) 0.0542(15) Uani 1 1 d . . . . .
C52 C 0.7041(3) 0.1034(4) 0.3817(3) 0.0557(16) Uani 1 1 d . . . . .
H52A H 0.713965 0.059081 0.400353 0.067 Uiso 1 1 calc R U . . .
C53 C 0.7329(3) 0.1724(4) 0.3836(3) 0.0523(15) Uani 1 1 d . . . . .
C54 C 0.7861(3) 0.2001(4) 0.4112(3) 0.0528(15) Uani 1 1 d . . . . .
C55 C 0.8174(3) 0.1612(5) 0.4483(3) 0.0600(17) Uani 1 1 d . . . . .
H55A H 0.804416 0.113069 0.458426 0.072 Uiso 1 1 calc R U . . .
C56 C 0.8681(3) 0.1925(6) 0.4710(3) 0.072(2) Uani 1 1 d . . . . .
C57 C 0.8843(3) 0.2628(6) 0.4556(3) 0.071(2) Uani 1 1 d . . . . .
H57A H 0.918631 0.285708 0.470642 0.086 Uiso 1 1 calc R U . . .
C58 C 0.8514(3) 0.3002(5) 0.4188(3) 0.0642(19) Uani 1 1 d . . . . .
H58A H 0.863631 0.348695 0.408778 0.077 Uiso 1 1 calc R U . . .
C59 C 0.1040(3) 0.3854(5) 0.1355(3) 0.0628(18) Uani 1 1 d . . . . .
H59A H 0.120859 0.357125 0.109511 0.094 Uiso 1 1 calc R U . . .
H59B H 0.064591 0.367235 0.138472 0.094 Uiso 1 1 calc R U . . .
H59C H 0.102892 0.439540 0.127314 0.094 Uiso 1 1 calc R U . . .
C60 C 0.9019(4) 0.1499(8) 0.5125(4) 0.100(4) Uani 1 1 d . . . . .
H60A H 0.883002 0.101168 0.517580 0.150 Uiso 1 1 calc R U . . .
H60B H 0.941386 0.140980 0.504104 0.150 Uiso 1 1 calc R U . . .
H60C H 0.903050 0.179989 0.542804 0.150 Uiso 1 1 calc R U . . .
C61 C 0.1699(2) 0.3662(4) 0.4042(3) 0.0498(14) Uani 1 1 d . . . . .
H61A H 0.152774 0.317734 0.398302 0.060 Uiso 1 1 calc R U . . .
C62 C 0.1470(3) 0.4137(4) 0.4373(3) 0.0521(14) Uani 1 1 d . . . . .
H62A H 0.114300 0.397824 0.452988 0.063 Uiso 1 1 calc R U . . .
C63 C 0.1715(3) 0.4857(4) 0.4483(3) 0.0534(15) Uani 1 1 d . . . . .
C64 C 0.2179(3) 0.5051(4) 0.4224(2) 0.0490(13) Uani 1 1 d . . . . .
H64A H 0.236561 0.552656 0.428183 0.059 Uiso 1 1 calc R U . . .
C65 C 0.2373(2) 0.4553(4) 0.3882(2) 0.0437(12) Uani 1 1 d . . . . .
C66 C 0.2837(2) 0.4735(3) 0.3578(2) 0.0415(11) Uani 1 1 d . . . . .
C67 C 0.3142(2) 0.5399(4) 0.3497(2) 0.0466(13) Uani 1 1 d . . . . .
H67A H 0.309619 0.588068 0.364461 0.056 Uiso 1 1 calc R U . . .
C68 C 0.3522(2) 0.5210(3) 0.3161(2) 0.0432(12) Uani 1 1 d . . . . .
C69 C 0.3953(2) 0.5695(3) 0.2956(2) 0.0411(11) Uani 1 1 d . . . . .
C70 C 0.3935(2) 0.6477(3) 0.3039(2) 0.0455(12) Uani 1 1 d . . . . .
H70A H 0.364743 0.667953 0.322607 0.055 Uiso 1 1 calc R U . . .
C71 C 0.4328(2) 0.6959(3) 0.2853(2) 0.0449(12) Uani 1 1 d . . . . .
H71A H 0.431129 0.748818 0.291391 0.054 Uiso 1 1 calc R U . . .
C72 C 0.4746(2) 0.6670(3) 0.2578(2) 0.0452(12) Uani 1 1 d . . . . .
H72A H 0.501008 0.700457 0.244437 0.054 Uiso 1 1 calc R U . . .
C73 C 0.4785(2) 0.5891(3) 0.2494(2) 0.0431(12) Uani 1 1 d . . . . .
C74 C 0.4389(2) 0.5409(3) 0.2690(2) 0.0440(12) Uani 1 1 d . . . . .
H74A H 0.441659 0.487679 0.264172 0.053 Uiso 1 1 calc R U . . .
C75 C 0.5226(2) 0.5596(3) 0.2186(2) 0.0461(13) Uani 1 1 d . . . . .
C76 C 0.5316(3) 0.5938(4) 0.1736(3) 0.0512(14) Uani 1 1 d . . . . .
H76A H 0.507111 0.634300 0.161660 0.061 Uiso 1 1 calc R U . . .
C77 C 0.5751(3) 0.5700(4) 0.1463(3) 0.0601(17) Uani 1 1 d . . . . .
H77A H 0.579534 0.593145 0.115439 0.072 Uiso 1 1 calc R U . . .
C78 C 0.6127(3) 0.5120(4) 0.1637(3) 0.0570(16) Uani 1 1 d . . . . .
H78A H 0.643335 0.496590 0.145195 0.068 Uiso 1 1 calc R U . . .
C79 C 0.6047(3) 0.4765(4) 0.2087(3) 0.0510(14) Uani 1 1 d . . . . .
C80 C 0.5593(2) 0.4998(3) 0.2351(2) 0.0456(13) Uani 1 1 d . . . . .
H80A H 0.553131 0.474720 0.264971 0.055 Uiso 1 1 calc R U . . .
C81 C 0.6467(3) 0.4190(4) 0.2278(3) 0.0524(14) Uani 1 1 d . . . . .
C82 C 0.6832(3) 0.3737(4) 0.2039(3) 0.0578(16) Uani 1 1 d . . . . .
H82A H 0.685883 0.370468 0.169461 0.069 Uiso 1 1 calc R U . . .
C83 C 0.7151(3) 0.3337(4) 0.2407(3) 0.0543(15) Uani 1 1 d . . . . .
C84 C 0.7629(3) 0.2791(4) 0.2422(3) 0.0570(16) Uani 1 1 d . . . . .
C85 C 0.7823(3) 0.2461(5) 0.2006(3) 0.068(2) Uani 1 1 d . . . . .
H85A H 0.764937 0.258405 0.168670 0.082 Uiso 1 1 calc R U . . .
C86 C 0.8289(3) 0.1934(5) 0.2070(4) 0.068(2) Uani 1 1 d . . . . .
C87 C 0.8509(3) 0.1776(5) 0.2545(4) 0.072(2) Uani 1 1 d . . . . .
H87A H 0.880881 0.141065 0.260118 0.087 Uiso 1 1 calc R U . . .
C88 C 0.8306(3) 0.2135(5) 0.2935(3) 0.0644(19) Uani 1 1 d . . . . .
H88A H 0.848131 0.202628 0.325628 0.077 Uiso 1 1 calc R U . . .
C89 C 0.1502(3) 0.5377(5) 0.4859(3) 0.068(2) Uani 1 1 d . . . . .
H89A H 0.117308 0.514271 0.500092 0.102 Uiso 1 1 calc R U . . .
H89B H 0.181355 0.547174 0.512026 0.102 Uiso 1 1 calc R U . . .
H89C H 0.137930 0.585881 0.470268 0.102 Uiso 1 1 calc R U . . .
C90 C 0.8506(5) 0.1546(7) 0.1631(5) 0.096(3) Uani 1 1 d . . . . .
H90A H 0.829273 0.173744 0.132854 0.144 Uiso 1 1 calc R U . . .
H90B H 0.891911 0.165087 0.162326 0.144 Uiso 1 1 calc R U . . .
H90C H 0.844570 0.099751 0.165483 0.144 Uiso 1 1 calc R U . . .
Cl1 Cl 0.48340(13) 0.32172(17) 0.34612(10) 0.0589(6) Uani 0.6667 1 d D U P A 1
Cl1B Cl 0.5081(3) 0.3557(4) 0.3462(2) 0.0741(13) Uani 0.3333 1 d D U P A 2
O1 O 0.4512(2) 0.3742(3) 0.3676(2) 0.0697(12) Uani 1 1 d D U . . .
O2 O 0.4887(3) 0.3401(5) 0.2966(2) 0.0955(18) Uani 1 1 d D U . . .
O3 O 0.5383(3) 0.3065(4) 0.3716(3) 0.0998(19) Uani 1 1 d D U . . .
O4 O 0.4560(4) 0.2484(5) 0.3490(4) 0.094(3) Uani 0.6667 1 d D U P A 1
O4B O 0.5385(7) 0.4261(8) 0.3476(6) 0.121(5) Uani 0.3333 1 d D U P A 2
Cl2 Cl 0.74335(9) 0.26231(11) 0.55879(6) 0.0613(4) Uani 1 1 d . . . . .
O5 O 0.7528(3) 0.3037(4) 0.5160(2) 0.0821(18) Uani 1 1 d . . . . .
O6 O 0.7277(5) 0.3090(4) 0.5968(2) 0.109(3) Uani 1 1 d . . . . .
O7 O 0.7906(4) 0.2163(7) 0.5761(3) 0.129(4) Uani 1 1 d . . . . .
O8 O 0.6958(5) 0.2107(5) 0.5471(3) 0.126(4) Uani 1 1 d . . . . .
Cl3 Cl 0.49842(9) 0.81596(10) 0.14832(9) 0.0656(5) Uani 1 1 d . . . . .
O9 O 0.5085(4) 0.8812(4) 0.1208(3) 0.108(3) Uani 1 1 d . . . . .
O10 O 0.4776(4) 0.7557(4) 0.1156(3) 0.098(2) Uani 1 1 d D . . . .
O11 O 0.4545(3) 0.8319(4) 0.1799(3) 0.090(2) Uani 1 1 d . . . . .
O12 O 0.5485(3) 0.7934(5) 0.1770(4) 0.101(2) Uani 1 1 d . . . . .
Cl4 Cl 0.7756(6) -0.1034(8) 0.4320(5) 0.102(3) Uani 0.388(10) 1 d D U P B 1
O13 O 0.7710(9) -0.0501(11) 0.3929(7) 0.094(4) Uani 0.388(10) 1 d D U P B 1
O14 O 0.7182(8) -0.1269(13) 0.4401(8) 0.129(4) Uani 0.388(10) 1 d D U P B 1
O15 O 0.8035(10) -0.0713(13) 0.4743(7) 0.137(5) Uani 0.388(10) 1 d D U P B 1
O16 O 0.8056(10) -0.1677(10) 0.4164(8) 0.125(5) Uani 0.388(10) 1 d D U P B 1
Cl4B Cl 0.7596(4) -0.1015(4) 0.4347(3) 0.0889(17) Uani 0.612(10) 1 d D U P B 2
O13B O 0.7873(6) -0.0453(8) 0.4104(5) 0.106(4) Uani 0.612(10) 1 d D U P B 2
O14B O 0.7096(6) -0.0691(8) 0.4551(5) 0.121(4) Uani 0.612(10) 1 d D U P B 2
O15B O 0.7932(6) -0.1398(8) 0.4712(4) 0.119(4) Uani 0.612(10) 1 d D U P B 2
O16B O 0.7343(7) -0.1558(8) 0.3986(5) 0.142(4) Uani 0.612(10) 1 d D U P B 2
O1S O 0.3871(4) 0.3703(5) 0.2288(3) 0.114(3) Uani 1 1 d D . . . .
H1S H 0.415(5) 0.375(8) 0.255(4) 0.171 Uiso 1 1 d D U . . .
C1S C 0.3877(10) 0.3776(12) 0.1835(5) 0.177(10) Uani 1 1 d . . . . .
H1S1 H 0.356903 0.412626 0.170993 0.266 Uiso 1 1 calc R U . . .
H1S2 H 0.381294 0.328110 0.167528 0.266 Uiso 1 1 calc R U . . .
H1S3 H 0.425222 0.397826 0.176172 0.266 Uiso 1 1 calc R U . . .
O2S O 0.3773(4) 0.1294(4) 0.3645(3) 0.091(2) Uani 1 1 d D . . . .
H2S H 0.351(4) 0.092(6) 0.355(5) 0.136 Uiso 1 1 d D U . . .
C2S C 0.4257(6) 0.1043(8) 0.3950(5) 0.113(4) Uani 1 1 d . . . . .
H2S1 H 0.451090 0.147434 0.404033 0.170 Uiso 1 1 calc R U . . .
H2S2 H 0.446798 0.066522 0.377376 0.170 Uiso 1 1 calc R U . . .
H2S3 H 0.412857 0.081416 0.424807 0.170 Uiso 1 1 calc R U . . .
O3S O 0.5926(3) 0.4550(5) 0.3503(3) 0.069(2) Uani 0.6667 1 d D . P C 1
H3S H 0.560108 0.412022 0.344921 0.103 Uiso 0.6667 1 d DR U P C 1
C3S C 0.5604(6) 0.5124(9) 0.3714(6) 0.080(4) Uani 0.6667 1 d . . P C 1
H3S1 H 0.536952 0.489902 0.395560 0.119 Uiso 0.6667 1 calc R U P C 1
H3S2 H 0.535080 0.537410 0.345472 0.119 Uiso 0.6667 1 calc R U P C 1
H3S3 H 0.587006 0.549813 0.387663 0.119 Uiso 0.6667 1 calc R U P C 1
O4S O 0.6389(2) 0.2276(3) 0.4519(2) 0.0659(13) Uani 1 1 d . . . . .
H4S H 0.654806 0.231226 0.480751 0.099 Uiso 1 1 calc R U . . .
C4S C 0.5890(4) 0.1801(5) 0.4515(4) 0.081(3) Uani 1 1 d . . . . .
H4S1 H 0.600465 0.127027 0.448044 0.122 Uiso 1 1 calc R U . . .
H4S2 H 0.561026 0.194210 0.423881 0.122 Uiso 1 1 calc R U . . .
H4S3 H 0.571354 0.186471 0.482489 0.122 Uiso 1 1 calc R U . . .
O5S O 0.2885(5) 0.0301(6) 0.3409(4) 0.132(3) Uani 1 1 d D U . . .
H5S H 0.267936 0.013237 0.362176 0.198 Uiso 1 1 d R U . . .
C5S C 0.2544(5) 0.0377(7) 0.2953(5) 0.099(3) Uani 1 1 d . U . . .
H5S1 H 0.220241 0.005105 0.295053 0.148 Uiso 1 1 calc R U . . .
H5S2 H 0.277323 0.022681 0.268512 0.148 Uiso 1 1 calc R U . . .
H5S3 H 0.242199 0.090641 0.290662 0.148 Uiso 1 1 calc R U . . .
O6S O 0.2524(6) -0.0542(6) 0.4126(4) 0.144(4) Uani 1 1 d . U . . .
C6S C 0.2783(12) -0.0315(10) 0.4564(7) 0.166(6) Uani 1 1 d . U . . .
O7S O 0.5373(7) 0.2846(8) 0.1594(5) 0.187(6) Uani 1 1 d . U . . .
C7S C 0.4928(10) 0.2321(12) 0.1437(9) 0.183(7) Uani 1 1 d . U . . .
O8S O 0.4802(8) 0.9319(11) -0.0270(7) 0.215(6) Uani 1 1 d D U . . .
C8S C 0.4603(12) 0.9585(15) -0.0708(9) 0.193(8) Uani 1 1 d . U . . .
O9S O 0.7494(7) 0.1852(6) 0.0707(4) 0.165(5) Uani 1 1 d . U . . .
C9S C 0.7178(10) 0.1701(10) 0.0312(7) 0.161(7) Uani 1 1 d . U . . .
O1W O 0.5811(2) 0.2590(3) 0.2580(2) 0.0660(13) Uani 1 1 d D . . . .
H1W H 0.554(3) 0.279(6) 0.276(3) 0.099 Uiso 1 1 d D U . . .
H2W H 0.564(4) 0.266(6) 0.2267(14) 0.099 Uiso 1 1 d D U . . .
O2W O 0.4587(5) 0.7867(8) 0.0114(4) 0.167(5) Uani 1 1 d D U . . .
H3W H 0.467766 0.769362 0.044076 0.250 Uiso 1 1 d DR U . . .
H4W H 0.479146 0.835522 0.011156 0.250 Uiso 1 1 d DR U . . .

loop_
_atom_site_aniso_label
_atom_site_aniso_U_11
_atom_site_aniso_U_22
_atom_site_aniso_U_33
_atom_site_aniso_U_23
_atom_site_aniso_U_13
_atom_site_aniso_U_12
Fe1 0.0246(3) 0.0420(4) 0.0500(4) -0.0018(3) -0.0018(3) -0.0037(3)
Fe2 0.0279(4) 0.0490(5) 0.0735(6) 0.0046(4) 0.0031(4) 0.0054(3)
N1 0.028(2) 0.044(2) 0.054(3) -0.004(2) 0.0006(19) -0.0070(18)
N2 0.0259(19) 0.047(3) 0.053(3) 0.000(2) -0.0009(18) -0.0097(18)
N3 0.026(2) 0.046(2) 0.052(3) 0.002(2) -0.0045(18) -0.0081(18)
N4 0.030(2) 0.044(3) 0.065(3) 0.002(2) 0.002(2) -0.0040(19)
N5 0.029(2) 0.052(3) 0.071(3) 0.007(2) 0.002(2) -0.005(2)
N6 0.033(2) 0.061(3) 0.086(4) 0.005(3) 0.009(3) 0.000(2)
N7 0.027(2) 0.046(2) 0.055(3) 0.000(2) 0.0007(18) -0.0017(18)
N8 0.0271(19) 0.041(2) 0.051(2) 0.0008(19) -0.0031(18) -0.0017(17)
N9 0.029(2) 0.044(2) 0.052(3) -0.004(2) -0.0055(18) 0.0037(18)
N10 0.026(2) 0.044(3) 0.072(3) 0.009(2) -0.007(2) 0.0042(18)
N11 0.027(2) 0.050(3) 0.068(3) 0.001(2) -0.005(2) 0.0047(19)
N12 0.031(2) 0.058(3) 0.077(4) 0.003(3) -0.002(2) 0.000(2)
N13 0.029(2) 0.046(3) 0.054(3) -0.002(2) -0.0007(19) -0.0063(18)
N14 0.0264(19) 0.046(2) 0.054(3) 0.000(2) 0.0035(18) -0.0016(17)
N15 0.0265(19) 0.043(2) 0.053(3) 0.0013(19) 0.0028(18) -0.0018(17)
N16 0.038(2) 0.051(3) 0.065(3) 0.008(2) 0.007(2) 0.013(2)
N17 0.030(2) 0.056(3) 0.071(3) 0.003(3) 0.008(2) 0.012(2)
N18 0.032(2) 0.057(3) 0.083(4) 0.006(3) 0.006(2) 0.008(2)
C1 0.029(2) 0.053(3) 0.061(3) -0.007(3) -0.004(2) -0.010(2)
C2 0.039(3) 0.072(4) 0.064(4) 0.000(3) -0.005(3) -0.021(3)
C3 0.049(4) 0.075(5) 0.073(4) 0.004(4) -0.006(3) -0.031(4)
C4 0.046(3) 0.073(4) 0.058(4) 0.010(3) -0.004(3) -0.027(3)
C5 0.036(3) 0.056(3) 0.054(3) -0.001(3) -0.005(2) -0.015(2)
C6 0.033(3) 0.053(3) 0.055(3) 0.001(3) -0.002(2) -0.016(2)
C7 0.043(3) 0.062(4) 0.055(3) 0.008(3) -0.002(3) -0.016(3)
C8 0.031(2) 0.057(3) 0.051(3) 0.002(3) -0.001(2) -0.007(2)
C9 0.033(3) 0.062(4) 0.051(3) 0.006(3) -0.006(2) -0.006(3)
C10 0.041(3) 0.095(6) 0.061(4) 0.015(4) -0.009(3) -0.021(4)
C11 0.056(4) 0.121(8) 0.055(4) 0.029(4) -0.014(3) -0.032(5)
C12 0.048(4) 0.108(6) 0.048(3) 0.018(4) -0.017(3) -0.032(4)
C13 0.033(3) 0.064(4) 0.050(3) 0.002(3) -0.004(2) -0.007(3)
C14 0.032(3) 0.057(3) 0.050(3) 0.003(3) -0.001(2) -0.007(2)
C15 0.033(3) 0.057(3) 0.051(3) -0.001(3) -0.009(2) -0.006(2)
C16 0.049(3) 0.065(4) 0.054(3) -0.008(3) -0.005(3) -0.004(3)
C17 0.056(4) 0.054(4) 0.062(4) -0.008(3) -0.007(3) -0.009(3)
C18 0.040(3) 0.045(3) 0.072(4) -0.001(3) -0.010(3) -0.002(2)
C19 0.035(3) 0.047(3) 0.059(3) 0.000(3) -0.003(2) -0.004(2)
C20 0.036(3) 0.048(3) 0.056(3) -0.003(2) -0.004(2) -0.004(2)
C21 0.038(3) 0.048(3) 0.072(4) 0.000(3) 0.007(3) -0.005(2)
C22 0.052(4) 0.048(3) 0.095(5) -0.003(3) 0.021(4) -0.012(3)
C23 0.043(3) 0.049(3) 0.084(5) 0.000(3) 0.012(3) -0.008(3)
C24 0.038(3) 0.059(4) 0.087(5) 0.006(4) 0.012(3) -0.004(3)
C25 0.051(4) 0.061(4) 0.111(7) 0.009(4) 0.019(4) -0.012(3)
C26 0.056(4) 0.076(5) 0.112(7) 0.011(5) 0.025(5) -0.020(4)
C27 0.041(4) 0.080(6) 0.110(7) 0.012(5) 0.020(4) -0.011(4)
C28 0.034(3) 0.073(5) 0.097(6) 0.010(4) 0.013(3) 0.000(3)
C29 0.074(6) 0.110(8) 0.088(6) 0.020(5) -0.005(5) -0.057(6)
C30 0.085(7) 0.075(6) 0.157(11) 0.012(7) 0.050(7) -0.024(5)
C31 0.026(2) 0.048(3) 0.061(3) 0.001(2) -0.001(2) 0.001(2)
C32 0.031(3) 0.049(3) 0.069(4) 0.003(3) -0.007(3) 0.002(2)
C33 0.031(2) 0.051(3) 0.061(3) 0.004(3) -0.004(2) 0.001(2)
C34 0.034(3) 0.048(3) 0.054(3) 0.000(2) -0.004(2) 0.001(2)
C35 0.025(2) 0.043(3) 0.056(3) 0.002(2) -0.001(2) 0.000(2)
C36 0.027(2) 0.047(3) 0.050(3) 0.000(2) -0.002(2) -0.002(2)
C37 0.030(2) 0.051(3) 0.055(3) -0.006(2) -0.005(2) 0.003(2)
C38 0.029(2) 0.048(3) 0.053(3) -0.005(2) -0.003(2) -0.001(2)
C39 0.029(2) 0.046(3) 0.059(3) -0.007(2) 0.003(2) 0.000(2)
C40 0.040(3) 0.062(4) 0.064(4) -0.013(3) -0.005(3) 0.005(3)
C41 0.039(3) 0.073(5) 0.069(4) -0.018(3) 0.002(3) 0.007(3)
C42 0.037(3) 0.059(4) 0.072(4) -0.010(3) 0.006(3) 0.007(3)
C43 0.028(2) 0.042(3) 0.072(4) 0.000(3) 0.004(2) -0.001(2)
C44 0.030(2) 0.043(3) 0.058(3) -0.003(2) 0.001(2) -0.002(2)
C45 0.029(2) 0.043(3) 0.072(4) 0.003(3) 0.006(2) 0.003(2)
C46 0.035(3) 0.044(3) 0.096(5) 0.004(3) 0.006(3) -0.001(2)
C47 0.048(4) 0.048(4) 0.110(6) 0.020(4) 0.003(4) 0.002(3)
C48 0.047(3) 0.047(3) 0.100(6) 0.013(4) -0.010(4) 0.006(3)
C49 0.035(3) 0.048(3) 0.076(4) 0.012(3) -0.005(3) 0.002(2)
C50 0.028(2) 0.049(3) 0.072(4) 0.005(3) 0.001(2) 0.002(2)
C51 0.035(3) 0.045(3) 0.081(4) 0.007(3) -0.005(3) 0.006(2)
C52 0.038(3) 0.051(3) 0.076(4) 0.012(3) -0.008(3) 0.009(3)
C53 0.031(3) 0.055(3) 0.069(4) 0.003(3) -0.006(3) 0.007(2)
C54 0.031(3) 0.054(3) 0.072(4) 0.003(3) -0.003(3) 0.006(2)
C55 0.035(3) 0.070(4) 0.074(4) 0.010(3) -0.003(3) 0.008(3)
C56 0.036(3) 0.100(6) 0.076(5) 0.007(4) -0.010(3) 0.011(4)
C57 0.037(3) 0.094(6) 0.081(5) 0.000(4) -0.008(3) 0.002(4)
C58 0.031(3) 0.072(5) 0.087(5) 0.001(4) -0.005(3) 0.003(3)
C59 0.043(3) 0.075(5) 0.067(4) 0.002(3) -0.016(3) 0.008(3)
C60 0.052(5) 0.141(10) 0.100(7) 0.029(7) -0.025(5) 0.001(6)
C61 0.028(2) 0.059(4) 0.062(4) -0.003(3) 0.004(2) -0.007(2)
C62 0.034(3) 0.064(4) 0.058(3) -0.004(3) 0.005(2) -0.007(3)
C63 0.037(3) 0.067(4) 0.058(3) -0.013(3) 0.007(3) -0.004(3)
C64 0.034(3) 0.054(3) 0.059(3) -0.009(3) 0.001(2) -0.009(2)
C65 0.025(2) 0.052(3) 0.054(3) -0.006(2) 0.002(2) -0.005(2)
C66 0.027(2) 0.045(3) 0.051(3) -0.002(2) 0.001(2) -0.002(2)
C67 0.030(2) 0.045(3) 0.065(4) -0.003(3) 0.003(2) -0.001(2)
C68 0.027(2) 0.043(3) 0.059(3) 0.000(2) 0.000(2) 0.000(2)
C69 0.027(2) 0.040(3) 0.054(3) 0.005(2) -0.005(2) -0.0006(19)
C70 0.033(2) 0.046(3) 0.056(3) 0.003(2) -0.003(2) 0.000(2)
C71 0.033(3) 0.038(3) 0.062(3) 0.001(2) -0.005(2) -0.001(2)
C72 0.033(2) 0.040(3) 0.062(3) 0.008(2) 0.000(2) -0.002(2)
C73 0.028(2) 0.040(3) 0.060(3) 0.008(2) -0.003(2) 0.002(2)
C74 0.027(2) 0.041(3) 0.062(3) 0.006(2) -0.003(2) 0.001(2)
C75 0.031(2) 0.043(3) 0.064(3) 0.009(2) -0.001(2) 0.003(2)
C76 0.039(3) 0.051(3) 0.062(4) 0.014(3) 0.000(3) 0.005(2)
C77 0.053(4) 0.063(4) 0.066(4) 0.012(3) 0.008(3) 0.008(3)
C78 0.048(3) 0.057(4) 0.067(4) 0.006(3) 0.010(3) 0.012(3)
C79 0.038(3) 0.048(3) 0.067(4) 0.005(3) 0.003(3) 0.005(2)
C80 0.030(2) 0.041(3) 0.065(3) 0.010(2) -0.001(2) 0.001(2)
C81 0.039(3) 0.051(3) 0.067(4) 0.008(3) 0.004(3) 0.006(3)
C82 0.044(3) 0.066(4) 0.064(4) 0.008(3) 0.009(3) 0.011(3)
C83 0.035(3) 0.055(4) 0.073(4) 0.001(3) 0.010(3) 0.008(3)
C84 0.037(3) 0.057(4) 0.078(5) 0.002(3) 0.011(3) 0.009(3)
C85 0.049(4) 0.076(5) 0.082(5) -0.003(4) 0.017(4) 0.017(4)
C86 0.047(4) 0.063(4) 0.098(6) -0.002(4) 0.022(4) 0.012(3)
C87 0.040(3) 0.071(5) 0.106(7) -0.001(4) 0.012(4) 0.018(3)
C88 0.037(3) 0.066(4) 0.090(5) 0.005(4) 0.004(3) 0.020(3)
C89 0.050(4) 0.084(5) 0.071(5) -0.019(4) 0.014(3) -0.001(4)
C90 0.078(6) 0.092(7) 0.123(9) -0.019(6) 0.033(6) 0.024(5)
Cl1 0.0510(14) 0.0630(14) 0.0607(13) -0.0010(11) -0.0056(11) 0.0096(11)
Cl1B 0.058(3) 0.095(4) 0.068(3) 0.003(3) 0.000(2) 0.004(2)
O1 0.062(3) 0.068(3) 0.079(3) 0.001(2) 0.009(2) 0.005(2)
O2 0.091(4) 0.129(5) 0.066(2) 0.001(3) 0.004(2) 0.016(4)
O3 0.061(3) 0.131(5) 0.101(4) 0.000(4) -0.019(3) 0.024(3)
O4 0.104(6) 0.068(3) 0.105(6) -0.013(4) -0.012(6) -0.005(4)
O4B 0.108(11) 0.148(8) 0.108(12) 0.019(9) 0.015(11) -0.056(9)
Cl2 0.0694(11) 0.0564(9) 0.0557(8) 0.0006(7) -0.0054(8) 0.0054(8)
O5 0.092(5) 0.091(4) 0.061(3) 0.010(3) -0.003(3) -0.021(4)
O6 0.180(9) 0.082(5) 0.064(4) -0.003(3) 0.010(5) 0.047(5)
O7 0.112(6) 0.178(9) 0.095(5) 0.025(6) 0.003(5) 0.082(7)
O8 0.158(8) 0.108(6) 0.101(5) 0.030(5) -0.041(6) -0.060(6)
Cl3 0.0594(10) 0.0457(8) 0.0926(13) 0.0038(8) 0.0114(9) 0.0033(7)
O9 0.152(8) 0.048(3) 0.133(6) 0.019(4) 0.057(6) 0.005(4)
O10 0.110(6) 0.066(4) 0.113(5) -0.002(4) -0.006(5) -0.006(4)
O11 0.070(4) 0.074(4) 0.131(6) 0.002(4) 0.032(4) -0.007(3)
O12 0.055(3) 0.092(5) 0.154(7) 0.021(5) -0.005(4) -0.008(3)
Cl4 0.115(6) 0.108(5) 0.084(4) 0.029(3) 0.026(4) 0.017(4)
O13 0.098(10) 0.094(8) 0.094(7) 0.028(7) 0.038(7) 0.031(7)
O14 0.139(7) 0.130(10) 0.125(9) 0.028(8) 0.049(7) -0.012(7)
O15 0.159(10) 0.145(10) 0.105(7) 0.018(6) -0.001(8) 0.009(9)
O16 0.148(10) 0.101(7) 0.127(10) 0.037(6) 0.015(9) 0.039(8)
Cl4B 0.114(5) 0.080(3) 0.077(2) 0.0265(18) 0.029(2) 0.011(2)
O13B 0.116(8) 0.097(6) 0.114(8) 0.048(5) 0.055(6) 0.026(5)
O14B 0.128(7) 0.113(8) 0.132(8) 0.032(6) 0.068(6) 0.010(6)
O15B 0.151(8) 0.102(7) 0.103(6) 0.045(5) 0.007(5) 0.012(6)
O16B 0.171(10) 0.124(8) 0.126(8) -0.010(5) -0.002(7) 0.004(7)
O1S 0.121(6) 0.112(6) 0.120(6) -0.052(5) 0.065(5) -0.064(5)
C1S 0.25(2) 0.195(19) 0.082(8) 0.004(10) 0.017(12) -0.121(18)
O2S 0.096(5) 0.095(5) 0.078(4) 0.009(4) -0.005(4) 0.024(4)
C2S 0.121(10) 0.118(9) 0.093(7) -0.007(7) -0.026(7) 0.045(8)
O3S 0.043(4) 0.086(6) 0.077(5) -0.003(4) 0.005(4) 0.011(4)
C3S 0.061(7) 0.085(9) 0.096(9) 0.011(7) 0.020(7) 0.018(7)
O4S 0.058(3) 0.051(3) 0.088(4) 0.005(3) 0.003(3) -0.006(2)
C4S 0.061(5) 0.064(5) 0.119(8) 0.005(5) 0.009(5) -0.014(4)
O5S 0.125(7) 0.111(6) 0.153(8) -0.017(6) -0.020(6) 0.019(6)
C5S 0.064(5) 0.090(7) 0.140(8) -0.029(6) 0.002(5) 0.023(5)
O6S 0.216(12) 0.090(6) 0.127(7) 0.005(5) 0.011(8) -0.005(7)
C6S 0.273(19) 0.100(9) 0.126(10) -0.016(8) 0.012(11) 0.009(12)
O7S 0.205(13) 0.144(10) 0.196(11) -0.023(9) -0.073(10) -0.005(8)
C7S 0.173(16) 0.132(13) 0.231(17) -0.006(13) -0.050(14) 0.001(10)
O8S 0.188(13) 0.235(16) 0.221(15) 0.042(13) 0.001(12) 0.015(13)
C8S 0.219(18) 0.211(18) 0.165(14) 0.042(14) 0.097(13) 0.027(15)
O9S 0.237(14) 0.112(7) 0.132(8) 0.004(6) -0.052(8) -0.027(8)
C9S 0.208(17) 0.108(10) 0.151(12) -0.033(9) -0.058(10) 0.028(11)
O1W 0.047(3) 0.067(3) 0.081(3) 0.014(3) -0.004(2) 0.012(2)
O2W 0.133(8) 0.235(11) 0.132(7) 0.058(8) 0.011(6) 0.072(8)

loop_
_atom_type_symbol
_atom_type_description
_atom_type_scat_dispersion_real
_atom_type_scat_dispersion_imag
_atom_type_scat_source
C C 0.0034 0.0017 'XDisp Program in WinGX L.J. Farrugia, J.Appl.Cryst. 2012,45,849-854'
H H 0.0000 0.0000 'XDisp Program in WinGX L.J. Farrugia, J.Appl.Cryst. 2012,45,849-854'
N N 0.0066 0.0035 'XDisp Program in WinGX L.J. Farrugia, J.Appl.Cryst. 2012,45,849-854'
O O 0.0115 0.0065 'XDisp Program in WinGX L.J. Farrugia, J.Appl.Cryst. 2012,45,849-854'
Cl Cl 0.1551 0.1682 'XDisp Program in WinGX L.J. Farrugia, J.Appl.Cryst. 2012,45,849-854'
Fe Fe 0.3512 0.8903 'XDisp Program in WinGX L.J. Farrugia, J.Appl.Cryst. 2012,45,849-854'

loop_
_geom_angle_atom_site_label_1
_geom_angle_atom_site_label_2
_geom_angle_atom_site_label_3
_geom_angle
_geom_angle_site_symmetry_1
_geom_angle_site_symmetry_3
_geom_angle_publ_flag
N8 Fe1 N2 95.5(2) . . ?
N8 Fe1 N14 97.5(2) . . ?
N2 Fe1 N14 95.4(2) . . ?
N8 Fe1 N1 92.1(2) . . ?
N2 Fe1 N1 80.32(19) . . ?
N14 Fe1 N1 169.8(2) . . ?
N8 Fe1 N7 80.6(2) . . ?
N2 Fe1 N7 173.1(2) . . ?
N14 Fe1 N7 90.7(2) . . ?
N1 Fe1 N7 94.1(2) . . ?
N8 Fe1 N13 174.5(2) . . ?
N2 Fe1 N13 89.7(2) . . ?
N14 Fe1 N13 80.3(2) . . ?
N1 Fe1 N13 90.4(2) . . ?
N7 Fe1 N13 94.3(2) . . ?
N17 Fe2 N5 94.2(2) . . ?
N17 Fe2 N11 96.7(2) . . ?
N5 Fe2 N11 96.5(2) . . ?
N17 Fe2 N12 174.2(3) . . ?
N5 Fe2 N12 91.2(3) . . ?
N11 Fe2 N12 80.5(2) . . ?
N17 Fe2 N18 80.3(2) . . ?
N5 Fe2 N18 172.7(2) . . ?
N11 Fe2 N18 88.9(2) . . ?
N12 Fe2 N18 94.5(3) . . ?
N17 Fe2 N6 86.6(3) . . ?
N5 Fe2 N6 80.9(2) . . ?
N11 Fe2 N6 176.0(3) . . ?
N12 Fe2 N6 96.4(3) . . ?
N18 Fe2 N6 94.0(3) . . ?
C1 N1 C5 117.8(5) . . ?
C1 N1 Fe1 127.3(4) . . ?
C5 N1 Fe1 114.5(4) . . ?
C6 N2 N3 104.9(5) . . ?
C6 N2 Fe1 115.5(4) . . ?
N3 N2 Fe1 138.4(4) . . ?
C8 N3 N2 111.7(5) . . ?
C8 N3 H3A 124.1 . . ?
N2 N3 H3A 124.1 . . ?
N5 N4 C21 110.7(5) . . ?
N5 N4 H4B 124.6 . . ?
C21 N4 H4B 124.6 . . ?
N4 N5 C23 106.1(6) . . ?
N4 N5 Fe2 137.6(4) . . ?
C23 N5 Fe2 116.3(5) . . ?
C28 N6 C24 116.8(7) . . ?
C28 N6 Fe2 128.0(6) . . ?
C24 N6 Fe2 114.7(4) . . ?
C31 N7 C35 117.5(5) . . ?
C31 N7 Fe1 127.6(4) . . ?
C35 N7 Fe1 114.9(4) . . ?
C36 N8 N9 105.2(5) . . ?
C36 N8 Fe1 116.2(4) . . ?
N9 N8 Fe1 138.2(4) . . ?
N8 N9 C38 111.2(5) . . ?
N8 N9 H9A 124.4 . . ?
C38 N9 H9A 124.4 . . ?
N11 N10 C51 111.5(5) . . ?
N11 N10 H10B 124.3 . . ?
C51 N10 H10B 124.3 . . ?
C53 N11 N10 105.6(5) . . ?
C53 N11 Fe2 116.5(4) . . ?
N10 N11 Fe2 136.6(4) . . ?
C54 N12 C58 117.1(6) . . ?
C54 N12 Fe2 115.4(4) . . ?
C58 N12 Fe2 127.6(5) . . ?
C61 N13 C65 116.5(5) . . ?
C61 N13 Fe1 128.6(4) . . ?
C65 N13 Fe1 114.8(4) . . ?
C66 N14 N15 106.1(5) . . ?
C66 N14 Fe1 115.3(4) . . ?
N15 N14 Fe1 138.5(4) . . ?
N14 N15 C68 111.0(5) . . ?
N14 N15 H15A 124.5 . . ?
C68 N15 H15A 124.5 . . ?
N17 N16 C81 111.8(6) . . ?
N17 N16 H16B 124.1 . . ?
C81 N16 H16B 124.1 . . ?
C83 N17 N16 104.3(6) . . ?
C83 N17 Fe2 117.4(4) . . ?
N16 N17 Fe2 136.8(5) . . ?
C88 N18 C84 117.3(7) . . ?
C88 N18 Fe2 127.2(6) . . ?
C84 N18 Fe2 115.4(4) . . ?
N1 C1 C2 121.7(6) . . ?
N1 C1 H1A 119.1 . . ?
C2 C1 H1A 119.1 . . ?
C1 C2 C3 121.5(6) . . ?
C1 C2 H2A 119.3 . . ?
C3 C2 H2A 119.3 . . ?
C4 C3 C2 116.5(6) . . ?
C4 C3 C29 121.1(7) . . ?
C2 C3 C29 122.5(7) . . ?
C3 C4 C5 120.0(7) . . ?
C3 C4 H4A 120.0 . . ?
C5 C4 H4A 120.0 . . ?
N1 C5 C4 122.4(5) . . ?
N1 C5 C6 113.7(5) . . ?
C4 C5 C6 123.8(6) . . ?
N2 C6 C7 110.9(5) . . ?
N2 C6 C5 114.5(5) . . ?
C7 C6 C5 134.6(6) . . ?
C8 C7 C6 105.9(6) . . ?
C8 C7 H7A 127.1 . . ?
C6 C7 H7A 127.1 . . ?
N3 C8 C7 106.6(5) . . ?
N3 C8 C9 123.6(5) . . ?
C7 C8 C9 129.6(6) . . ?
C14 C9 C10 120.1(6) . . ?
C14 C9 C8 122.4(6) . . ?
C10 C9 C8 117.5(6) . . ?
C11 C10 C9 119.1(7) . . ?
C11 C10 H10A 120.4 . . ?
C9 C10 H10A 120.4 . . ?
C10 C11 C12 120.3(7) . . ?
C10 C11 H11A 119.8 . . ?
C12 C11 H11A 119.8 . . ?
C13 C12 C11 120.5(6) . . ?
C13 C12 H12A 119.8 . . ?
C11 C12 H12A 119.8 . . ?
C12 C13 C14 119.3(6) . . ?
C12 C13 C15 120.4(5) . . ?
C14 C13 C15 120.3(6) . . ?
C9 C14 C13 120.5(6) . . ?
C9 C14 H14A 119.8 . . ?
C13 C14 H14A 119.8 . . ?
C20 C15 C16 118.6(6) . . ?
C20 C15 C13 121.6(6) . . ?
C16 C15 C13 119.8(6) . . ?
C17 C16 C15 121.3(7) . . ?
C17 C16 H16A 119.4 . . ?
C15 C16 H16A 119.4 . . ?
C18 C17 C16 120.4(7) . . ?
C18 C17 H17A 119.8 . . ?
C16 C17 H17A 119.8 . . ?
C17 C18 C19 120.1(6) . . ?
C17 C18 H18A 120.0 . . ?
C19 C18 H18A 120.0 . . ?
C18 C19 C20 119.1(6) . . ?
C18 C19 C21 118.8(6) . . ?
C20 C19 C21 122.1(6) . . ?
C15 C20 C19 120.4(6) . . ?
C15 C20 H20A 119.8 . . ?
C19 C20 H20A 119.8 . . ?
N4 C21 C22 107.2(6) . . ?
N4 C21 C19 122.2(6) . . ?
C22 C21 C19 130.5(7) . . ?
C21 C22 C23 105.1(6) . . ?
C21 C22 H22A 127.4 . . ?
C23 C22 H22A 127.4 . . ?
N5 C23 C22 110.8(6) . . ?
N5 C23 C24 114.9(7) . . ?
C22 C23 C24 134.3(7) . . ?
N6 C24 C25 123.5(7) . . ?
N6 C24 C23 112.4(6) . . ?
C25 C24 C23 124.0(8) . . ?
C24 C25 C26 119.1(9) . . ?
C24 C25 H25A 120.4 . . ?
C26 C25 H25A 120.4 . . ?
C27 C26 C25 117.4(8) . . ?
C27 C26 C30 121.9(8) . . ?
C25 C26 C30 120.7(10) . . ?
C26 C27 C28 120.9(8) . . ?
C26 C27 H27A 119.5 . . ?
C28 C27 H27A 119.5 . . ?
N6 C28 C27 122.2(8) . . ?
N6 C28 H28A 118.9 . . ?
C27 C28 H28A 118.9 . . ?
C3 C29 H29A 109.5 . . ?
C3 C29 H29B 109.5 . . ?
H29A C29 H29B 109.5 . . ?
C3 C29 H29C 109.5 . . ?
H29A C29 H29C 109.5 . . ?
H29B C29 H29C 109.5 . . ?
C26 C30 H30A 109.5 . . ?
C26 C30 H30B 109.5 . . ?
H30A C30 H30B 109.5 . . ?
C26 C30 H30C 109.5 . . ?
H30A C30 H30C 109.5 . . ?
H30B C30 H30C 109.5 . . ?
N7 C31 C32 122.7(6) . . ?
N7 C31 H31A 118.7 . . ?
C32 C31 H31A 118.7 . . ?
C33 C32 C31 120.2(6) . . ?
C33 C32 H32A 119.9 . . ?
C31 C32 H32A 119.9 . . ?
C32 C33 C34 117.7(6) . . ?
C32 C33 C59 121.8(6) . . ?
C34 C33 C59 120.5(6) . . ?
C33 C34 C35 119.2(6) . . ?
C33 C34 H34A 120.4 . . ?
C35 C34 H34A 120.4 . . ?
N7 C35 C34 122.8(5) . . ?
N7 C35 C36 113.6(5) . . ?
C34 C35 C36 123.6(6) . . ?
N8 C36 C37 111.7(5) . . ?
N8 C36 C35 114.5(5) . . ?
C37 C36 C35 133.8(5) . . ?
C36 C37 C38 104.8(5) . . ?
C36 C37 H37A 127.6 . . ?
C38 C37 H37A 127.6 . . ?
N9 C38 C37 107.0(5) . . ?
N9 C38 C39 124.5(5) . . ?
C37 C38 C39 128.5(6) . . ?
C44 C39 C40 119.4(6) . . ?
C44 C39 C38 123.0(6) . . ?
C40 C39 C38 117.6(5) . . ?
C41 C40 C39 120.2(6) . . ?
C41 C40 H40A 119.9 . . ?
C39 C40 H40A 119.9 . . ?
C40 C41 C42 120.7(7) . . ?
C40 C41 H41A 119.6 . . ?
C42 C41 H41A 119.6 . . ?
C41 C42 C43 119.4(6) . . ?
C41 C42 H42A 120.3 . . ?
C43 C42 H42A 120.3 . . ?
C44 C43 C42 119.7(6) . . ?
C44 C43 C45 122.1(6) . . ?
C42 C43 C45 118.2(6) . . ?
C43 C44 C39 120.6(6) . . ?
C43 C44 H44A 119.7 . . ?
C39 C44 H44A 119.7 . . ?
C50 C45 C46 119.5(6) . . ?
C50 C45 C43 119.8(5) . . ?
C46 C45 C43 120.6(6) . . ?
C47 C46 C45 119.6(7) . . ?
C47 C46 H46A 120.2 . . ?
C45 C46 H46A 120.2 . . ?
C48 C47 C46 121.7(7) . . ?
C48 C47 H47A 119.1 . . ?
C46 C47 H47A 119.1 . . ?
C47 C48 C49 120.2(6) . . ?
C47 C48 H48A 119.9 . . ?
C49 C48 H48A 119.9 . . ?
C50 C49 C48 117.5(6) . . ?
C50 C49 C51 123.0(6) . . ?
C48 C49 C51 119.4(6) . . ?
C45 C50 C49 121.2(6) . . ?
C45 C50 H50A 119.4 . . ?
C49 C50 H50A 119.4 . . ?
N10 C51 C52 106.4(6) . . ?
N10 C51 C49 123.5(6) . . ?
C52 C51 C49 129.9(6) . . ?
C53 C52 C51 104.7(6) . . ?
C53 C52 H52A 127.6 . . ?
C51 C52 H52A 127.6 . . ?
N11 C53 C52 111.8(5) . . ?
N11 C53 C54 114.4(6) . . ?
C52 C53 C54 133.7(6) . . ?
N12 C54 C55 122.6(6) . . ?
N12 C54 C53 112.5(6) . . ?
C55 C54 C53 124.9(7) . . ?
C54 C55 C56 119.7(8) . . ?
C54 C55 H55A 120.2 . . ?
C56 C55 H55A 120.2 . . ?
C57 C56 C55 117.9(7) . . ?
C57 C56 C60 122.5(8) . . ?
C55 C56 C60 119.5(9) . . ?
C58 C57 C56 120.5(7) . . ?
C58 C57 H57A 119.8 . . ?
C56 C57 H57A 119.8 . . ?
N12 C58 C57 122.3(8) . . ?
N12 C58 H58A 118.9 . . ?
C57 C58 H58A 118.9 . . ?
C33 C59 H59A 109.5 . . ?
C33 C59 H59B 109.5 . . ?
H59A C59 H59B 109.5 . . ?
C33 C59 H59C 109.5 . . ?
H59A C59 H59C 109.5 . . ?
H59B C59 H59C 109.5 . . ?
C56 C60 H60A 109.5 . . ?
C56 C60 H60B 109.5 . . ?
H60A C60 H60B 109.5 . . ?
C56 C60 H60C 109.5 . . ?
H60A C60 H60C 109.5 . . ?
H60B C60 H60C 109.5 . . ?
N13 C61 C62 123.1(6) . . ?
N13 C61 H61A 118.5 . . ?
C62 C61 H61A 118.5 . . ?
C61 C62 C63 121.0(6) . . ?
C61 C62 H62A 119.5 . . ?
C63 C62 H62A 119.5 . . ?
C64 C63 C62 115.4(6) . . ?
C64 C63 C89 121.5(7) . . ?
C62 C63 C89 123.0(6) . . ?
C63 C64 C65 120.4(6) . . ?
C63 C64 H64A 119.8 . . ?
C65 C64 H64A 119.8 . . ?
N13 C65 C64 123.5(5) . . ?
N13 C65 C66 113.1(5) . . ?
C64 C65 C66 123.4(5) . . ?
N14 C66 C67 110.5(5) . . ?
N14 C66 C65 116.1(5) . . ?
C67 C66 C65 133.4(6) . . ?
C68 C67 C66 105.6(5) . . ?
C68 C67 H67A 127.2 . . ?
C66 C67 H67A 127.2 . . ?
N15 C68 C67 106.8(5) . . ?
N15 C68 C69 125.0(5) . . ?
C67 C68 C69 128.2(6) . . ?
C74 C69 C70 118.3(5) . . ?
C74 C69 C68 122.8(5) . . ?
C70 C69 C68 118.8(5) . . ?
C71 C70 C69 121.2(6) . . ?
C71 C70 H70A 119.4 . . ?
C69 C70 H70A 119.4 . . ?
C70 C71 C72 119.8(6) . . ?
C70 C71 H71A 120.1 . . ?
C72 C71 H71A 120.1 . . ?
C71 C72 C73 120.9(6) . . ?
C71 C72 H72A 119.5 . . ?
C73 C72 H72A 119.5 . . ?
C72 C73 C74 118.7(6) . . ?
C72 C73 C75 119.9(5) . . ?
C74 C73 C75 121.3(5) . . ?
C69 C74 C73 121.0(5) . . ?
C69 C74 H74A 119.5 . . ?
C73 C74 H74A 119.5 . . ?
C80 C75 C76 117.9(6) . . ?
C80 C75 C73 121.0(6) . . ?
C76 C75 C73 121.0(5) . . ?
C77 C76 C75 121.4(6) . . ?
C77 C76 H76A 119.3 . . ?
C75 C76 H76A 119.3 . . ?
C76 C77 C78 120.4(7) . . ?
C76 C77 H77A 119.8 . . ?
C78 C77 H77A 119.8 . . ?
C77 C78 C79 119.4(7) . . ?
C77 C78 H78A 120.3 . . ?
C79 C78 H78A 120.3 . . ?
C80 C79 C78 119.3(6) . . ?
C80 C79 C81 122.0(6) . . ?
C78 C79 C81 118.6(6) . . ?
C79 C80 C75 121.5(6) . . ?
C79 C80 H80A 119.3 . . ?
C75 C80 H80A 119.3 . . ?
N16 C81 C82 106.8(6) . . ?
N16 C81 C79 122.4(6) . . ?
C82 C81 C79 130.7(7) . . ?
C81 C82 C83 105.3(7) . . ?
C81 C82 H82A 127.4 . . ?
C83 C82 H82A 127.4 . . ?
N17 C83 C82 111.8(6) . . ?
N17 C83 C84 113.2(6) . . ?
C82 C83 C84 134.9(7) . . ?
N18 C84 C85 123.0(6) . . ?
N18 C84 C83 113.2(7) . . ?
C85 C84 C83 123.8(7) . . ?
C84 C85 C86 118.3(8) . . ?
C84 C85 H85A 120.8 . . ?
C86 C85 H85A 120.8 . . ?
C87 C86 C85 117.3(8) . . ?
C87 C86 C90 122.3(8) . . ?
C85 C86 C90 120.3(9) . . ?
C88 C87 C86 121.2(7) . . ?
C88 C87 H87A 119.4 . . ?
C86 C87 H87A 119.4 . . ?
N18 C88 C87 122.8(8) . . ?
N18 C88 H88A 118.6 . . ?
C87 C88 H88A 118.6 . . ?
C63 C89 H89A 109.5 . . ?
C63 C89 H89B 109.5 . . ?
H89A C89 H89B 109.5 . . ?
C63 C89 H89C 109.5 . . ?
H89A C89 H89C 109.5 . . ?
H89B C89 H89C 109.5 . . ?
C86 C90 H90A 109.5 . . ?
C86 C90 H90B 109.5 . . ?
H90A C90 H90B 109.5 . . ?
C86 C90 H90C 109.5 . . ?
H90A C90 H90C 109.5 . . ?
H90B C90 H90C 109.5 . . ?
O1 Cl1 O2 111.2(4) . . ?
O1 Cl1 O3 115.1(4) . . ?
O2 Cl1 O3 110.9(5) . . ?
O1 Cl1 O4 108.8(5) . . ?
O2 Cl1 O4 109.7(5) . . ?
O3 Cl1 O4 100.5(5) . . ?
O3 Cl1B O2 119.6(7) . . ?
O3 Cl1B O4B 109.4(8) . . ?
O2 Cl1B O4B 107.9(8) . . ?
O3 Cl1B O1 112.8(6) . . ?
O2 Cl1B O1 101.5(5) . . ?
O4B Cl1B O1 104.3(8) . . ?
O6 Cl2 O7 109.8(5) . . ?
O6 Cl2 O5 112.4(5) . . ?
O7 Cl2 O5 113.4(5) . . ?
O6 Cl2 O8 106.7(7) . . ?
O7 Cl2 O8 105.4(7) . . ?
O5 Cl2 O8 108.7(4) . . ?
O12 Cl3 O9 111.1(5) . . ?
O12 Cl3 O11 108.9(5) . . ?
O9 Cl3 O11 109.1(5) . . ?
O12 Cl3 O10 110.4(5) . . ?
O9 Cl3 O10 109.6(5) . . ?
O11 Cl3 O10 107.7(5) . . ?
O15 Cl4 O13 110.5(11) . . ?
O15 Cl4 O16 111.8(11) . . ?
O13 Cl4 O16 107.9(10) . . ?
O15 Cl4 O14 110.9(11) . . ?
O13 Cl4 O14 107.7(11) . . ?
O16 Cl4 O14 107.8(11) . . ?
O15B Cl4B O13B 116.1(9) . . ?
O15B Cl4B O14B 109.4(8) . . ?
O13B Cl4B O14B 109.1(8) . . ?
O15B Cl4B O16B 109.2(8) . . ?
O13B Cl4B O16B 108.9(9) . . ?
O14B Cl4B O16B 103.4(9) . . ?
C1S O1S H1S 134(10) . . ?
O1S C1S H1S1 109.5 . . ?
O1S C1S H1S2 109.5 . . ?
H1S1 C1S H1S2 109.5 . . ?
O1S C1S H1S3 109.5 . . ?
H1S1 C1S H1S3 109.5 . . ?
H1S2 C1S H1S3 109.5 . . ?
C2S O2S H2S 114(9) . . ?
O2S C2S H2S1 109.5 . . ?
O2S C2S H2S2 109.5 . . ?
H2S1 C2S H2S2 109.5 . . ?
O2S C2S H2S3 109.5 . . ?
H2S1 C2S H2S3 109.5 . . ?
H2S2 C2S H2S3 109.5 . . ?
C3S O3S H3S 99.8 . . ?
O3S C3S H3S1 109.5 . . ?
O3S C3S H3S2 109.5 . . ?
H3S1 C3S H3S2 109.5 . . ?
O3S C3S H3S3 109.5 . . ?
H3S1 C3S H3S3 109.5 . . ?
H3S2 C3S H3S3 109.5 . . ?
C4S O4S H4S 109.5 . . ?
O4S C4S H4S1 109.5 . . ?
O4S C4S H4S2 109.5 . . ?
H4S1 C4S H4S2 109.5 . . ?
O4S C4S H4S3 109.5 . . ?
H4S1 C4S H4S3 109.5 . . ?
H4S2 C4S H4S3 109.5 . . ?
C5S O5S H5S 109.6 . . ?
O5S C5S H5S1 109.5 . . ?
O5S C5S H5S2 109.5 . . ?
H5S1 C5S H5S2 109.5 . . ?
O5S C5S H5S3 109.5 . . ?
H5S1 C5S H5S3 109.5 . . ?
H5S2 C5S H5S3 109.5 . . ?
H1W O1W H2W 101(4) . . ?
H3W O2W H4W 102.9 . . ?

loop_
_geom_bond_atom_site_label_1
_geom_bond_atom_site_label_2
_geom_bond_distance
_geom_bond_site_symmetry_2
_geom_bond_publ_flag
Fe1 N8 1.961(5) . ?
Fe1 N2 1.964(5) . ?
Fe1 N14 1.979(5) . ?
Fe1 N1 1.993(5) . ?
Fe1 N7 1.999(5) . ?
Fe1 N13 2.022(5) . ?
Fe2 N17 1.941(6) . ?
Fe2 N5 1.941(6) . ?
Fe2 N11 1.949(6) . ?
Fe2 N12 1.989(6) . ?
Fe2 N18 1.993(6) . ?
Fe2 N6 1.997(6) . ?
N1 C1 1.342(7) . ?
N1 C5 1.360(8) . ?
N2 C6 1.348(8) . ?
N2 N3 1.357(6) . ?
N3 C8 1.355(8) . ?
N3 H3A 0.8800 . ?
N4 N5 1.344(8) . ?
N4 C21 1.369(9) . ?
N4 H4B 0.8800 . ?
N5 C23 1.351(9) . ?
N6 C28 1.349(9) . ?
N6 C24 1.370(10) . ?
N7 C31 1.339(7) . ?
N7 C35 1.353(8) . ?
N8 C36 1.339(7) . ?
N8 N9 1.353(6) . ?
N9 C38 1.354(8) . ?
N9 H9A 0.8800 . ?
N10 N11 1.350(7) . ?
N10 C51 1.364(8) . ?
N10 H10B 0.8800 . ?
N11 C53 1.335(8) . ?
N12 C54 1.362(9) . ?
N12 C58 1.361(9) . ?
N13 C61 1.341(8) . ?
N13 C65 1.351(8) . ?
N14 C66 1.339(8) . ?
N14 N15 1.347(7) . ?
N15 C68 1.367(8) . ?
N15 H15A 0.8800 . ?
N16 N17 1.355(7) . ?
N16 C81 1.358(9) . ?
N16 H16B 0.8800 . ?
N17 C83 1.345(9) . ?
N18 C88 1.351(8) . ?
N18 C84 1.355(10) . ?
C1 C2 1.377(9) . ?
C1 H1A 0.9500 . ?
C2 C3 1.393(11) . ?
C2 H2A 0.9500 . ?
C3 C4 1.386(9) . ?
C3 C29 1.499(10) . ?
C4 C5 1.386(9) . ?
C4 H4A 0.9500 . ?
C5 C6 1.446(7) . ?
C6 C7 1.386(9) . ?
C7 C8 1.377(8) . ?
C7 H7A 0.9500 . ?
C8 C9 1.479(8) . ?
C9 C14 1.388(8) . ?
C9 C10 1.404(10) . ?
C10 C11 1.392(9) . ?
C10 H10A 0.9500 . ?
C11 C12 1.396(10) . ?
C11 H11A 0.9500 . ?
C12 C13 1.385(9) . ?
C12 H12A 0.9500 . ?
C13 C14 1.398(8) . ?
C13 C15 1.488(9) . ?
C14 H14A 0.9500 . ?
C15 C20 1.382(9) . ?
C15 C16 1.392(9) . ?
C16 C17 1.375(10) . ?
C16 H16A 0.9500 . ?
C17 C18 1.365(11) . ?
C17 H17A 0.9500 . ?
C18 C19 1.397(9) . ?
C18 H18A 0.9500 . ?
C19 C20 1.410(8) . ?
C19 C21 1.466(10) . ?
C20 H20A 0.9500 . ?
C21 C22 1.384(9) . ?
C22 C23 1.390(11) . ?
C22 H22A 0.9500 . ?
C23 C24 1.461(10) . ?
C24 C25 1.386(11) . ?
C25 C26 1.394(12) . ?
C25 H25A 0.9500 . ?
C26 C27 1.388(14) . ?
C26 C30 1.513(13) . ?
C27 C28 1.389(12) . ?
C27 H27A 0.9500 . ?
C28 H28A 0.9500 . ?
C29 H29A 0.9800 . ?
C29 H29B 0.9800 . ?
C29 H29C 0.9800 . ?
C30 H30A 0.9800 . ?
C30 H30B 0.9800 . ?
C30 H30C 0.9800 . ?
C31 C32 1.402(9) . ?
C31 H31A 0.9500 . ?
C32 C33 1.376(10) . ?
C32 H32A 0.9500 . ?
C33 C34 1.395(8) . ?
C33 C59 1.507(9) . ?
C34 C35 1.402(8) . ?
C34 H34A 0.9500 . ?
C35 C36 1.465(7) . ?
C36 C37 1.381(8) . ?
C37 C38 1.390(8) . ?
C37 H37A 0.9500 . ?
C38 C39 1.473(8) . ?
C39 C44 1.392(8) . ?
C39 C40 1.397(9) . ?
C40 C41 1.377(9) . ?
C40 H40A 0.9500 . ?
C41 C42 1.393(10) . ?
C41 H41A 0.9500 . ?
C42 C43 1.402(10) . ?
C42 H42A 0.9500 . ?
C43 C44 1.389(8) . ?
C43 C45 1.496(8) . ?
C44 H44A 0.9500 . ?
C45 C50 1.383(9) . ?
C45 C46 1.405(9) . ?
C46 C47 1.388(10) . ?
C46 H46A 0.9500 . ?
C47 C48 1.363(11) . ?
C47 H47A 0.9500 . ?
C48 C49 1.428(9) . ?
C48 H48A 0.9500 . ?
C49 C50 1.421(8) . ?
C49 C51 1.442(9) . ?
C50 H50A 0.9500 . ?
C51 C52 1.400(9) . ?
C52 C53 1.388(10) . ?
C52 H52A 0.9500 . ?
C53 C54 1.467(9) . ?
C54 C55 1.373(10) . ?
C55 C56 1.391(10) . ?
C55 H55A 0.9500 . ?
C56 C57 1.373(14) . ?
C56 C60 1.515(12) . ?
C57 C58 1.372(11) . ?
C57 H57A 0.9500 . ?
C58 H58A 0.9500 . ?
C59 H59A 0.9800 . ?
C59 H59B 0.9800 . ?
C59 H59C 0.9800 . ?
C60 H60A 0.9800 . ?
C60 H60B 0.9800 . ?
C60 H60C 0.9800 . ?
C61 C62 1.376(10) . ?
C61 H61A 0.9500 . ?
C62 C63 1.412(10) . ?
C62 H62A 0.9500 . ?
C63 C64 1.387(9) . ?
C63 C89 1.496(10) . ?
C64 C65 1.388(9) . ?
C64 H64A 0.9500 . ?
C65 C66 1.457(8) . ?
C66 C67 1.396(8) . ?
C67 C68 1.375(9) . ?
C67 H67A 0.9500 . ?
C68 C69 1.466(8) . ?
C69 C74 1.395(8) . ?
C69 C70 1.398(8) . ?
C70 C71 1.378(8) . ?
C70 H70A 0.9500 . ?
C71 C72 1.379(9) . ?
C71 H71A 0.9500 . ?
C72 C73 1.396(8) . ?
C72 H72A 0.9500 . ?
C73 C74 1.397(8) . ?
C73 C75 1.480(9) . ?
C74 H74A 0.9500 . ?
C75 C80 1.402(8) . ?
C75 C76 1.403(9) . ?
C76 C77 1.376(10) . ?
C76 H76A 0.9500 . ?
C77 C78 1.399(10) . ?
C77 H77A 0.9500 . ?
C78 C79 1.408(10) . ?
C78 H78A 0.9500 . ?
C79 C80 1.394(9) . ?
C79 C81 1.466(9) . ?
C80 H80A 0.9500 . ?
C81 C82 1.374(10) . ?
C82 C83 1.383(10) . ?
C82 H82A 0.9500 . ?
C83 C84 1.467(9) . ?
C84 C85 1.389(11) . ?
C85 C86 1.424(10) . ?
C85 H85A 0.9500 . ?
C86 C87 1.374(14) . ?
C86 C90 1.509(13) . ?
C87 C88 1.362(12) . ?
C87 H87A 0.9500 . ?
C88 H88A 0.9500 . ?
C89 H89A 0.9800 . ?
C89 H89B 0.9800 . ?
C89 H89C 0.9800 . ?
C90 H90A 0.9800 . ?
C90 H90B 0.9800 . ?
C90 H90C 0.9800 . ?
Cl1 O1 1.359(6) . ?
Cl1 O2 1.408(6) . ?
Cl1 O3 1.419(6) . ?
Cl1 O4 1.446(8) . ?
Cl1B O3 1.278(8) . ?
Cl1B O2 1.414(8) . ?
Cl1B O4B 1.426(11) . ?
Cl1B O1 1.532(8) . ?
Cl2 O6 1.399(7) . ?
Cl2 O7 1.410(7) . ?
Cl2 O5 1.413(6) . ?
Cl2 O8 1.442(8) . ?
Cl3 O12 1.395(7) . ?
Cl3 O9 1.407(7) . ?
Cl3 O11 1.425(7) . ?
Cl3 O10 1.441(8) . ?
Cl4 O15 1.389(14) . ?
Cl4 O13 1.419(14) . ?
Cl4 O16 1.420(14) . ?
Cl4 O14 1.431(14) . ?
Cl4B O15B 1.383(11) . ?
Cl4B O13B 1.384(10) . ?
Cl4B O14B 1.453(11) . ?
Cl4B O16B 1.458(12) . ?
O1S C1S 1.246(15) . ?
O1S H1S 0.92(2) . ?
C1S H1S1 0.9800 . ?
C1S H1S2 0.9800 . ?
C1S H1S3 0.9800 . ?
O2S C2S 1.404(13) . ?
O2S H2S 0.918(19) . ?
C2S H2S1 0.9800 . ?
C2S H2S2 0.9800 . ?
C2S H2S3 0.9800 . ?
O3S C3S 1.413(16) . ?
O3S H3S 1.0687 . ?
C3S H3S1 0.9800 . ?
C3S H3S2 0.9800 . ?
C3S H3S3 0.9800 . ?
O4S C4S 1.429(10) . ?
O4S H4S 0.8400 . ?
C4S H4S1 0.9800 . ?
C4S H4S2 0.9800 . ?
C4S H4S3 0.9800 . ?
O5S C5S 1.417(15) . ?
O5S H5S 0.8399 . ?
C5S H5S1 0.9800 . ?
C5S H5S2 0.9800 . ?
C5S H5S3 0.9800 . ?
O6S C6S 1.35(2) . ?
O7S C7S 1.42(2) . ?
O8S C8S 1.33(3) . ?
O9S C9S 1.272(19) . ?
O1W H1W 0.92(2) . ?
O1W H2W 0.92(2) . ?
O2W H3W 0.9479 . ?
O2W H4W 0.9846 . ?

loop_
_geom_hbond_atom_site_label_D
_geom_hbond_atom_site_label_H
_geom_hbond_atom_site_label_A
_geom_hbond_distance_DH
_geom_hbond_distance_HA
_geom_hbond_distance_DA
_geom_hbond_angle_DHA
_geom_hbond_site_symmetry_A
_geom_hbond_publ_flag
N3 H3A O1 0.88 2.23 3.019(7) 148.8 . yes
N4 H4B O4S 0.88 1.92 2.755(7) 158.5 . yes
N9 H9A O4^a 0.88 2.39 3.102(11) 138.5 . yes
N9 H9A O2S 0.88 1.99 2.733(9) 141.1 . yes
N10 H10B O1W 0.88 1.98 2.859(7) 176.7 . yes
N15 H15A O1S 0.88 1.88 2.745(9) 167.0 . yes
N16 H16B O3S^a 0.88 1.91 2.774(10) 168.4 . yes
O1S H1S O2 0.92(2) 2.06(4) 2.904(13) 153(8) . yes
O2S H2S O5S 0.918(19) 1.83(3) 2.733(13) 169(12) . yes
O3S^a H3S^a O3 1.07 2.08 2.987(12) 141.1 . yes
O1W H1W O2 0.92(2) 1.98(4) 2.860(9) 161(9) . yes
O1W H2W O7S 0.92(2) 1.91(3) 2.821(15) 173(10) . yes
O2W H3W O10 0.95 1.96 2.889(13) 166.5 . yes
O2W H4W O8S 0.98 1.99 2.83(2) 141.1 . yes
O5S H5S O6S 0.84 1.88 2.656(17) 153.0 . yes
